data_7036913
loop_
_publ_author_name
'Zheng, Junhao'
'Lin, Yue-Jian'
'Wang, Huadong'

_publ_section_title
;
 Synthesis of 2-(lutidinyl)organoboranes and their reactivities against
 dihydrogen and pinacol borane.
;
_journal_issue 14
_journal_name_full 'Dalton transactions (Cambridge, England : 2003)'
_journal_page_first 6088
_journal_page_last 6093
_journal_paper_doi 10.1039/c5dt03815d
_journal_volume 45
_journal_year 2016
_chemical_formula_sum 'C25 H22 B F18 N'
_chemical_formula_weight 689.24
_chemical_name_systematic
; 
 ? 
;
_space_group_crystal_system monoclinic
_space_group_IT_number 15
_space_group_name_Hall '-C 2yc'
_space_group_name_H-M_alt 'C 1 2/c 1'
_symmetry_space_group_name_Hall '-C 2yc'
_symmetry_space_group_name_H-M 'C 1 2/c 1'
_atom_sites_solution_hydrogens mixed
_audit_creation_method SHELXL-2013
_audit_update_record
;
2015-09-22 deposited with the CCDC.
2015-10-16 downloaded from the CCDC.
;
_cell_angle_alpha 90
_cell_angle_beta 97.469(5)
_cell_angle_gamma 90
_cell_formula_units_Z 8
_cell_length_a 22.306(6)
_cell_length_b 11.447(3)
_cell_length_c 22.092(6)
_cell_measurement_reflns_used 3463
_cell_measurement_temperature 203(2)
_cell_measurement_theta_max 23.67
_cell_measurement_theta_min 2.16
_cell_volume 5593(3)
_computing_cell_refinement 'Bruker SAINT'
_computing_data_collection 'Bruker APEX2'
_computing_data_reduction 'Bruker SAINT'
_computing_molecular_graphics 'Bruker SHELXTL'
_computing_publication_material 'Bruker SHELXTL'
_computing_structure_refinement 'SHELXL-2013 (Sheldrick, 2013)'
_computing_structure_solution 'SHELXS-97 (Sheldrick, 2008)'
_diffrn_ambient_temperature 203(2)
_diffrn_measured_fraction_theta_full 0.997
_diffrn_measured_fraction_theta_max 0.994
_diffrn_measurement_device_type 'Bruker APEX-II CCD'
_diffrn_measurement_method '\f and \w scans'
_diffrn_radiation_type MoK\a
_diffrn_radiation_wavelength 0.71073
_diffrn_reflns_av_R_equivalents 0.0446
_diffrn_reflns_av_unetI/netI 0.0555
_diffrn_reflns_Laue_measured_fraction_full 0.997
_diffrn_reflns_Laue_measured_fraction_max 0.994
_diffrn_reflns_limit_h_max 28
_diffrn_reflns_limit_h_min -27
_diffrn_reflns_limit_k_max 14
_diffrn_reflns_limit_k_min -14
_diffrn_reflns_limit_l_max 28
_diffrn_reflns_limit_l_min -26
_diffrn_reflns_number 19797
_diffrn_reflns_point_group_measured_fraction_full 0.997
_diffrn_reflns_point_group_measured_fraction_max 0.994
_diffrn_reflns_theta_full 25.242
_diffrn_reflns_theta_max 27.556
_diffrn_reflns_theta_min 1.842
_exptl_absorpt_coefficient_mu 0.179
_exptl_absorpt_correction_T_max 0.746
_exptl_absorpt_correction_T_min 0.639
_exptl_absorpt_correction_type multi-scan
_exptl_absorpt_process_details sadabs
_exptl_crystal_colour colourless
_exptl_crystal_density_diffrn 1.637
_exptl_crystal_description sheet
_exptl_crystal_F_000 2768
_exptl_crystal_size_max 0.600
_exptl_crystal_size_mid 0.440
_exptl_crystal_size_min 0.120
_refine_diff_density_max 0.616
_refine_diff_density_min -0.504
_refine_diff_density_rms 0.063
_refine_ls_extinction_method none
_refine_ls_goodness_of_fit_ref 1.034
_refine_ls_hydrogen_treatment mixed
_refine_ls_matrix_type full
_refine_ls_number_parameters 509
_refine_ls_number_reflns 6427
_refine_ls_number_restraints 185
_refine_ls_restrained_S_all 1.056
_refine_ls_R_factor_all 0.1464
_refine_ls_R_factor_gt 0.0780
_refine_ls_shift/su_max 0.006
_refine_ls_shift/su_mean 0.000
_refine_ls_structure_factor_coef Fsqd
_refine_ls_weighting_details
; 
 w=1/[\s^2^(Fo^2^)+(0.1709P)^2^+2.1195P] 
 where P=(Fo^2^+2Fc^2^)/3 
;
_refine_ls_weighting_scheme calc
_refine_ls_wR_factor_gt 0.2420
_refine_ls_wR_factor_ref 0.3054
_reflns_Friedel_coverage 0.000
_reflns_number_gt 3049
_reflns_number_total 6427
_reflns_threshold_expression 'I > 2\s(I)'
_cod_data_source_file c5dt03815d2.cif
_cod_data_source_block mo_50609b
_cod_depositor_comments 'Adding full bibliography for 7036908--7036914.cif.'
_cod_database_code 7036913
_shelx_space_group_comment
; 
The symmetry employed for this shelxl refinement is uniquely defined 
by the following loop, which should always be used as a source of 
symmetry information in preference to the above space-group names. 
They are only intended as comments. 
;
_shelx_estimated_absorpt_t_min 0.900
_shelx_estimated_absorpt_t_max 0.979
_shelxl_version_number 2013-2

loop_
_space_group_symop_operation_xyz
'x, y, z'
'-x, y, -z+1/2'
'x+1/2, y+1/2, z'
'-x+1/2, y+1/2, -z+1/2'
'-x, -y, -z'
'x, -y, z-1/2'
'-x+1/2, -y+1/2, -z'
'x+1/2, -y+1/2, z-1/2'

loop_
_atom_site_label
_atom_site_type_symbol
_atom_site_fract_x
_atom_site_fract_y
_atom_site_fract_z
_atom_site_U_iso_or_equiv
_atom_site_adp_type
_atom_site_occupancy
_atom_site_site_symmetry_order
_atom_site_calc_flag
_atom_site_refinement_flags_posn
_atom_site_refinement_flags_adp
_atom_site_refinement_flags_occupancy
_atom_site_disorder_assembly
_atom_site_disorder_group
B1 B 0.8487(2) 0.8614(4) 0.3330(2) 0.0630(11) Uani 1 1 d D . . . .
C1 C 0.86014(19) 0.9697(3) 0.38190(16) 0.0605(10) Uani 1 1 d . . . . .
C2 C 0.8108(2) 1.0313(4) 0.40320(17) 0.0726(12) Uani 1 1 d . . . . .
C3 C 0.8196(3) 1.1234(5) 0.44406(19) 0.0877(17) Uani 1 1 d . . . . .
H3 H 0.7860 1.1617 0.4566 0.105 Uiso 1 1 calc R U . . .
C4 C 0.8766(3) 1.1589(4) 0.46622(19) 0.0839(16) Uani 1 1 d . . . . .
C5 C 0.9255(2) 1.1096(3) 0.44580(17) 0.0703(12) Uani 1 1 d . . . . .
H5 H 0.9646 1.1367 0.4598 0.084 Uiso 1 1 calc R U . . .
C6 C 0.9171(2) 1.0173(3) 0.40341(17) 0.0626(11) Uani 1 1 d . . . . .
C7 C 0.7464(3) 1.0018(8) 0.3805(2) 0.111(2) Uani 1 1 d . U . . .
C8 C 0.8833(4) 1.2581(6) 0.5103(3) 0.114(2) Uani 1 1 d D U . . .
C9 C 0.9737(2) 0.9743(4) 0.3809(2) 0.0679(11) Uani 1 1 d . . . . .
C10 C 0.88600(15) 0.7389(3) 0.34496(15) 0.0498(8) Uani 1 1 d . . . . .
C11 C 0.90663(15) 0.6774(3) 0.29557(15) 0.0519(8) Uani 1 1 d . . . . .
C12 C 0.93849(17) 0.5739(3) 0.30330(18) 0.0597(9) Uani 1 1 d . . . . .
H12 H 0.9502 0.5355 0.2691 0.072 Uiso 1 1 calc R U . . .
C13 C 0.95317(19) 0.5266(3) 0.36022(19) 0.0644(10) Uani 1 1 d . . . . .
C14 C 0.93182(19) 0.5789(3) 0.40911(18) 0.0641(10) Uani 1 1 d . . . . .
H14 H 0.9400 0.5453 0.4481 0.077 Uiso 1 1 calc R U . . .
C15 C 0.89815(16) 0.6816(3) 0.40126(16) 0.0556(9) Uani 1 1 d . . . . .
C16 C 0.89299(19) 0.7191(4) 0.23080(17) 0.0630(10) Uani 1 1 d . . . . .
C17 C 0.9889(3) 0.4159(4) 0.3681(3) 0.0944(16) Uani 1 1 d D . . . .
C18 C 0.8756(2) 0.7258(4) 0.45812(18) 0.0684(11) Uani 1 1 d . . . . .
F1 F 0.72794(16) 0.8952(6) 0.39499(19) 0.1466(17) Uani 1 1 d . . . . .
F2 F 0.70756(17) 1.0756(5) 0.40212(16) 0.170(2) Uani 1 1 d . U . . .
F3 F 0.73300(14) 1.0107(4) 0.31931(12) 0.1228(14) Uani 1 1 d . . . . .
F4 F 0.9562(12) 1.305(3) 0.5209(16) 0.069(8) Uani 0.157(17) 1 d . U P A 1
F5 F 0.8236(16) 1.321(3) 0.4923(16) 0.108(10) Uani 0.157(17) 1 d . U P A 1
F6 F 0.8872(7) 1.2451(19) 0.5685(9) 0.046(6) Uani 0.157(17) 1 d . U P A 1
F13 F 0.9521(3) 0.3225(4) 0.3606(4) 0.128(3) Uani 0.773(14) 1 d . U P B 1
F14 F 1.0245(5) 0.4004(6) 0.3255(5) 0.145(4) Uani 0.773(14) 1 d . U P B 1
F15 F 1.0183(6) 0.4032(9) 0.4210(4) 0.179(6) Uani 0.773(14) 1 d . U P B 1
F4' F 0.8548(5) 1.3547(6) 0.4930(3) 0.118(3) Uani 0.843(17) 1 d D U P A 2
F5' F 0.9364(6) 1.2946(9) 0.5237(4) 0.162(4) Uani 0.843(17) 1 d D U P A 2
F6' F 0.8630(7) 1.2252(7) 0.5627(3) 0.173(4) Uani 0.843(17) 1 d D U P A 2
F13' F 0.9855(11) 0.3660(16) 0.4203(10) 0.121(11) Uani 0.227(14) 1 d D U P B 2
F14' F 1.0477(6) 0.4418(17) 0.3756(16) 0.118(9) Uani 0.227(14) 1 d D U P B 2
F15' F 0.9808(18) 0.340(3) 0.3247(14) 0.198(15) Uani 0.227(14) 1 d D U P B 2
F7 F 1.02087(17) 1.0381(3) 0.4001(2) 0.1571(19) Uani 1 1 d . U . . .
F8 F 0.98934(13) 0.8696(3) 0.3979(2) 0.1217(13) Uani 1 1 d . U . . .
F9 F 0.97000(18) 0.9670(5) 0.32282(16) 0.170(2) Uani 1 1 d . U . . .
F10 F 0.83430(12) 0.7395(3) 0.21392(10) 0.0872(8) Uani 1 1 d . . . . .
F11 F 0.92216(14) 0.8169(2) 0.21876(11) 0.0895(8) Uani 1 1 d . . . . .
F12 F 0.90825(13) 0.6398(2) 0.19108(10) 0.0864(8) Uani 1 1 d . . . . .
F16 F 0.82058(12) 0.7731(3) 0.44852(11) 0.0912(9) Uani 1 1 d . . . . .
F17 F 0.87232(15) 0.6415(3) 0.49974(11) 0.0963(9) Uani 1 1 d . . . . .
F18 F 0.91116(13) 0.8090(3) 0.48702(11) 0.0860(8) Uani 1 1 d . . . . .
N1 N 0.2037(2) 0.0406(4) 0.29428(15) 0.0844(12) Uani 0.504(13) 1 d D . P C 1
H1C H 0.2183 0.0514 0.2547 0.101 Uiso 0.504(13) 1 calc R U P C 1
H1D H 0.1746 -0.0239 0.2897 0.101 Uiso 0.504(13) 1 calc R U P C 1
C19 C 0.2579(5) 0.0029(12) 0.3410(4) 0.079(3) Uani 0.504(13) 1 d D U P C 1
H19 H 0.2858 0.0693 0.3512 0.094 Uiso 0.504(13) 1 calc R U P C 1
C20 C 0.2275(6) -0.0317(14) 0.3957(5) 0.092(4) Uani 0.504(13) 1 d . U P C 1
H20A H 0.2579 -0.0574 0.4290 0.110 Uiso 0.504(13) 1 calc R U P C 1
H20B H 0.1994 -0.0965 0.3848 0.110 Uiso 0.504(13) 1 calc R U P C 1
C21 C 0.1893(3) 0.0852(8) 0.4184(2) 0.130(3) Uani 0.504(13) 1 d . . P C 1
H21A H 0.1693 0.0670 0.4542 0.156 Uiso 0.504(13) 1 calc R U P C 1
H21B H 0.2158 0.1530 0.4273 0.156 Uiso 0.504(13) 1 calc R U P C 1
C22 C 0.1437(6) 0.1042(13) 0.3614(7) 0.100(4) Uani 0.504(13) 1 d D U P C 1
H22A H 0.1213 0.0315 0.3516 0.120 Uiso 0.504(13) 1 calc R U P C 1
H22B H 0.1146 0.1641 0.3701 0.120 Uiso 0.504(13) 1 calc R U P C 1
C23 C 0.1730(6) 0.1412(10) 0.3072(5) 0.085(3) Uani 0.504(13) 1 d D U P C 1
H23 H 0.2011 0.2075 0.3172 0.102 Uiso 0.504(13) 1 calc R U P C 1
C24 C 0.2884(3) -0.0917(7) 0.3223(3) 0.112(2) Uani 0.504(13) 1 d . U P C 1
H24A H 0.2598 -0.1471 0.3019 0.168 Uiso 0.504(13) 1 calc R U P C 1
H24B H 0.3113 -0.1286 0.3575 0.168 Uiso 0.504(13) 1 calc R U P C 1
H24C H 0.3159 -0.0661 0.2943 0.168 Uiso 0.504(13) 1 calc R U P C 1
C25 C 0.1215(4) 0.1734(7) 0.2566(3) 0.147(3) Uani 0.504(13) 1 d . U P C 1
H25A H 0.1382 0.1901 0.2192 0.221 Uiso 0.504(13) 1 calc R U P C 1
H25B H 0.1004 0.2418 0.2689 0.221 Uiso 0.504(13) 1 calc R U P C 1
H25C H 0.0934 0.1086 0.2500 0.221 Uiso 0.504(13) 1 calc R U P C 1
N1' N 0.2037(2) 0.0406(4) 0.29428(15) 0.0844(12) Uani 0.496(13) 1 d D . P C 2
H1'1 H 0.1941 -0.0070 0.2574 0.101 Uiso 0.496(13) 1 calc R U P C 2
H1'2 H 0.2330 0.1007 0.2864 0.101 Uiso 0.496(13) 1 calc R U P C 2
C19' C 0.2286(6) -0.0349(10) 0.3481(4) 0.067(3) Uani 0.496(13) 1 d . U P C 2
H19' H 0.1994 -0.0966 0.3557 0.081 Uiso 0.496(13) 1 calc R U P C 2
C20' C 0.2439(7) 0.0410(16) 0.4037(5) 0.101(4) Uani 0.496(13) 1 d . U P C 2
H20C H 0.2643 -0.0049 0.4377 0.121 Uiso 0.496(13) 1 calc R U P C 2
H20D H 0.2706 0.1050 0.3949 0.121 Uiso 0.496(13) 1 calc R U P C 2
C21' C 0.1893(3) 0.0852(8) 0.4184(2) 0.130(3) Uani 0.496(13) 1 d . . P C 2
H21C H 0.1969 0.1238 0.4583 0.156 Uiso 0.496(13) 1 calc R U P C 2
H21D H 0.1618 0.0197 0.4224 0.156 Uiso 0.496(13) 1 calc R U P C 2
C22' C 0.1576(6) 0.1733(13) 0.3712(5) 0.091(4) Uani 0.496(13) 1 d D U P C 2
H22C H 0.1208 0.2050 0.3849 0.110 Uiso 0.496(13) 1 calc R U P C 2
H22D H 0.1847 0.2379 0.3643 0.110 Uiso 0.496(13) 1 calc R U P C 2
C23' C 0.1426(5) 0.1001(11) 0.3140(5) 0.073(3) Uani 0.496(13) 1 d D U P C 2
H23' H 0.1123 0.0395 0.3202 0.088 Uiso 0.496(13) 1 calc R U P C 2
C24' C 0.2884(3) -0.0917(7) 0.3223(3) 0.112(2) Uani 0.496(13) 1 d . . P C 2
H24D H 0.2796 -0.1713 0.3091 0.168 Uiso 0.496(13) 1 calc R U P C 2
H24E H 0.3224 -0.0914 0.3546 0.168 Uiso 0.496(13) 1 calc R U P C 2
H24F H 0.2985 -0.0456 0.2882 0.168 Uiso 0.496(13) 1 calc R U P C 2
C25' C 0.1215(4) 0.1734(7) 0.2566(3) 0.147(3) Uani 0.496(13) 1 d . . P C 2
H25D H 0.0777 0.1792 0.2512 0.221 Uiso 0.496(13) 1 calc R U P C 2
H25E H 0.1345 0.1361 0.2211 0.221 Uiso 0.496(13) 1 calc R U P C 2
H25F H 0.1389 0.2510 0.2614 0.221 Uiso 0.496(13) 1 calc R U P C 2
H1A H 0.8630(16) 0.907(3) 0.2881(16) 0.071(11) Uiso 1 1 d . . . . .
H1B H 0.7996(10) 0.837(3) 0.3266(17) 0.066(11) Uiso 1 1 d D . . . .

loop_
_atom_site_aniso_label
_atom_site_aniso_U_11
_atom_site_aniso_U_22
_atom_site_aniso_U_33
_atom_site_aniso_U_23
_atom_site_aniso_U_13
_atom_site_aniso_U_12
B1 0.068(3) 0.067(3) 0.054(2) 0.006(2) 0.008(2) 0.015(2)
C1 0.076(3) 0.064(2) 0.0444(18) 0.0118(16) 0.0203(17) 0.025(2)
C2 0.088(3) 0.092(3) 0.0430(18) 0.011(2) 0.0270(19) 0.038(2)
C3 0.120(4) 0.100(4) 0.048(2) 0.017(2) 0.029(2) 0.066(3)
C4 0.140(5) 0.070(3) 0.045(2) 0.0088(19) 0.026(3) 0.048(3)
C5 0.111(3) 0.050(2) 0.053(2) 0.0058(17) 0.023(2) 0.016(2)
C6 0.092(3) 0.049(2) 0.0512(19) 0.0076(16) 0.0269(19) 0.017(2)
C7 0.093(4) 0.188(7) 0.058(3) 0.007(3) 0.026(3) 0.072(4)
C8 0.199(8) 0.082(4) 0.065(3) -0.003(3) 0.035(4) 0.054(5)
C9 0.080(3) 0.056(2) 0.073(3) -0.0070(19) 0.027(2) 0.001(2)
C10 0.0465(18) 0.0503(19) 0.0523(18) 0.0035(15) 0.0052(14) -0.0037(15)
C11 0.0497(19) 0.053(2) 0.0525(18) 0.0043(16) 0.0037(15) 0.0042(16)
C12 0.060(2) 0.049(2) 0.068(2) 0.0004(18) -0.0003(17) 0.0005(17)
C13 0.069(2) 0.0427(19) 0.077(3) 0.0078(19) -0.008(2) -0.0020(17)
C14 0.077(3) 0.054(2) 0.056(2) 0.0113(18) -0.0101(18) -0.0100(19)
C15 0.055(2) 0.058(2) 0.0521(19) 0.0076(16) 0.0019(15) -0.0094(17)
C16 0.071(3) 0.068(3) 0.051(2) 0.0013(18) 0.0148(18) 0.011(2)
C17 0.121(5) 0.061(3) 0.093(4) 0.008(3) -0.019(3) 0.010(3)
C18 0.074(3) 0.076(3) 0.054(2) 0.016(2) 0.0058(18) -0.010(2)
F1 0.076(2) 0.243(5) 0.122(3) 0.025(3) 0.0198(19) 0.013(3)
F2 0.113(3) 0.294(6) 0.105(2) -0.047(3) 0.023(2) 0.113(3)
F3 0.106(2) 0.195(4) 0.0674(16) -0.0028(19) 0.0077(14) 0.084(2)
F4 0.047(10) 0.076(13) 0.084(14) -0.005(10) 0.009(8) -0.025(8)
F5 0.118(19) 0.065(13) 0.140(18) -0.064(13) 0.018(15) -0.021(13)
F6 0.048(10) 0.057(10) 0.029(7) -0.005(6) -0.006(6) 0.004(6)
F13 0.166(5) 0.043(2) 0.171(6) 0.011(3) 0.008(4) 0.000(2)
F14 0.168(7) 0.088(4) 0.193(8) 0.055(4) 0.071(6) 0.075(4)
F15 0.231(11) 0.138(7) 0.136(7) -0.026(5) -0.093(7) 0.100(7)
F4' 0.176(7) 0.058(3) 0.118(3) -0.006(2) 0.010(4) 0.042(4)
F5' 0.212(11) 0.134(7) 0.134(6) -0.074(5) 0.001(7) 0.043(7)
F6' 0.351(11) 0.103(4) 0.084(4) -0.027(3) 0.097(6) -0.002(6)
F13' 0.131(16) 0.055(9) 0.18(2) 0.086(13) 0.038(16) 0.016(9)
F14' 0.084(11) 0.087(11) 0.18(2) 0.069(14) 0.018(12) 0.034(8)
F15' 0.21(2) 0.18(2) 0.20(2) -0.045(16) -0.022(16) 0.038(16)
F7 0.112(3) 0.116(3) 0.262(5) -0.094(3) 0.099(3) -0.048(2)
F8 0.0733(18) 0.0724(19) 0.226(4) -0.003(2) 0.045(2) 0.0157(14)
F9 0.129(3) 0.305(6) 0.088(2) 0.003(3) 0.054(2) 0.087(4)
F10 0.0897(18) 0.113(2) 0.0550(13) -0.0022(13) -0.0067(12) 0.0384(15)
F11 0.128(2) 0.0804(17) 0.0661(14) 0.0174(13) 0.0361(14) 0.0044(16)
F12 0.110(2) 0.0917(18) 0.0570(13) -0.0095(12) 0.0108(13) 0.0380(15)
F16 0.0775(17) 0.133(2) 0.0673(15) 0.0217(15) 0.0257(12) 0.0124(16)
F17 0.136(2) 0.097(2) 0.0591(14) 0.0284(13) 0.0219(14) -0.0097(17)
F18 0.106(2) 0.0880(18) 0.0644(14) -0.0094(13) 0.0130(13) -0.0095(15)
N1 0.110(3) 0.090(3) 0.0496(18) -0.0089(18) -0.0034(18) -0.011(2)
C19 0.055(6) 0.119(9) 0.062(5) 0.003(5) 0.007(4) -0.023(6)
C20 0.115(8) 0.106(9) 0.053(6) 0.008(6) 0.007(5) -0.021(7)
C21 0.136(6) 0.202(8) 0.060(3) 0.003(4) 0.041(3) -0.011(5)
C22 0.095(8) 0.091(8) 0.125(10) -0.025(8) 0.060(7) -0.020(6)
C23 0.095(8) 0.070(7) 0.088(7) -0.020(5) 0.005(6) -0.027(6)
C24 0.097(4) 0.155(6) 0.081(3) -0.001(4) -0.002(3) -0.005(4)
C25 0.207(8) 0.112(5) 0.106(5) -0.030(4) -0.041(5) 0.048(5)
N1' 0.110(3) 0.090(3) 0.0496(18) -0.0089(18) -0.0034(18) -0.011(2)
C19' 0.073(7) 0.087(6) 0.042(5) -0.001(4) 0.008(4) -0.011(5)
C20' 0.115(9) 0.113(10) 0.069(6) -0.031(7) -0.008(6) -0.011(7)
C21' 0.136(6) 0.202(8) 0.060(3) 0.003(4) 0.041(3) -0.011(5)
C22' 0.104(8) 0.084(8) 0.089(7) -0.029(6) 0.024(6) -0.010(6)
C23' 0.079(7) 0.078(7) 0.064(6) -0.018(5) 0.014(5) -0.006(5)
C24' 0.097(4) 0.155(6) 0.081(3) -0.001(4) -0.002(3) -0.005(4)
C25' 0.207(8) 0.112(5) 0.106(5) -0.030(4) -0.041(5) 0.048(5)

loop_
_atom_type_symbol
_atom_type_description
_atom_type_scat_dispersion_real
_atom_type_scat_dispersion_imag
_atom_type_scat_source
C C 0.0033 0.0016 'International Tables Vol C Tables 4.2.6.8 and 6.1.1.4'
H H 0.0000 0.0000 'International Tables Vol C Tables 4.2.6.8 and 6.1.1.4'
N N 0.0061 0.0033 'International Tables Vol C Tables 4.2.6.8 and 6.1.1.4'
B B 0.0013 0.0007 'International Tables Vol C Tables 4.2.6.8 and 6.1.1.4'
F F 0.0171 0.0103 'International Tables Vol C Tables 4.2.6.8 and 6.1.1.4'

loop_
_geom_angle_atom_site_label_1
_geom_angle_atom_site_label_2
_geom_angle_atom_site_label_3
_geom_angle
C10 B1 C1 120.5(3)
C10 B1 H1A 108.6(17)
C1 B1 H1A 100.6(18)
C10 B1 H1B 106(2)
C1 B1 H1B 110(2)
H1A B1 H1B 111(3)
C6 C1 C2 113.3(4)
C6 C1 B1 124.8(3)
C2 C1 B1 121.7(4)
C3 C2 C1 122.5(5)
C3 C2 C7 116.0(4)
C1 C2 C7 121.4(4)
C4 C3 C2 120.4(4)
C4 C3 H3 119.8
C2 C3 H3 119.8
C5 C4 C3 120.6(4)
C5 C4 C8 121.2(6)
C3 C4 C8 118.1(5)
C4 C5 C6 119.5(5)
C4 C5 H5 120.3
C6 C5 H5 120.3
C5 C6 C1 123.4(4)
C5 C6 C9 115.1(4)
C1 C6 C9 121.5(3)
F1 C7 F2 104.8(6)
F1 C7 F3 105.9(7)
F2 C7 F3 103.9(4)
F1 C7 C2 115.9(4)
F2 C7 C2 112.0(6)
F3 C7 C2 113.4(5)
F5' C8 F4' 101.3(9)
F5' C8 F6' 107.6(9)
F4' C8 F6' 106.4(6)
F5' C8 C4 114.8(6)
F6 C8 C4 123.6(11)
F4' C8 C4 116.7(6)
F6' C8 C4 109.4(7)
F6 C8 F5 105.0(17)
C4 C8 F5 100.4(11)
F6 C8 F4 87.7(14)
C4 C8 F4 110.1(15)
F5 C8 F4 132(2)
F9 C9 F8 102.2(4)
F9 C9 F7 107.8(4)
F8 C9 F7 104.4(4)
F9 C9 C6 114.0(4)
F8 C9 C6 114.7(4)
F7 C9 C6 112.7(4)
C15 C10 C11 113.8(3)
C15 C10 B1 125.5(3)
C11 C10 B1 120.6(3)
C12 C11 C10 122.8(3)
C12 C11 C16 115.4(3)
C10 C11 C16 121.8(3)
C13 C12 C11 120.7(4)
C13 C12 H12 119.6
C11 C12 H12 119.6
C12 C13 C14 118.9(4)
C12 C13 C17 120.1(4)
C14 C13 C17 120.9(4)
C13 C14 C15 120.4(3)
C13 C14 H14 119.8
C15 C14 H14 119.8
C14 C15 C10 123.0(3)
C14 C15 C18 114.5(3)
C10 C15 C18 122.5(4)
F10 C16 F12 105.1(3)
F10 C16 F11 106.4(3)
F12 C16 F11 105.4(3)
F10 C16 C11 113.1(3)
F12 C16 C11 111.8(3)
F11 C16 C11 114.3(3)
F15' C17 F13' 110.2(18)
F15 C17 F14 110.7(8)
F15' C17 F14' 106.4(16)
F13' C17 F14' 99.0(12)
F15 C17 F13 104.8(8)
F14 C17 F13 102.7(7)
F15 C17 C13 114.0(6)
F15' C17 C13 117.7(14)
F13' C17 C13 112.6(11)
F14 C17 C13 113.2(5)
F14' C17 C13 109.1(9)
F13 C17 C13 110.6(5)
F16 C18 F17 105.7(3)
F16 C18 F18 105.2(4)
F17 C18 F18 105.4(3)
F16 C18 C15 114.0(3)
F17 C18 C15 112.6(4)
F18 C18 C15 113.3(3)
C23 N1 C19 117.2(7)
C23 N1 H1C 108.0
C19 N1 H1C 108.0
C23 N1 H1D 108.0
C19 N1 H1D 108.0
H1C N1 H1D 107.2
C24 C19 C20 109.0(12)
C24 C19 N1 113.3(8)
C20 C19 N1 102.4(9)
C24 C19 H19 110.6
C20 C19 H19 110.6
N1 C19 H19 110.6
C19 C20 C21 108.9(10)
C19 C20 H20A 109.9
C21 C20 H20A 109.9
C19 C20 H20B 109.9
C21 C20 H20B 109.9
H20A C20 H20B 108.3
C22 C21 C20 100.1(8)
C22 C21 H21A 111.8
C20 C21 H21A 111.8
C22 C21 H21B 111.8
C20 C21 H21B 111.8
H21A C21 H21B 109.5
C23 C22 C21 112.7(10)
C23 C22 H22A 109.1
C21 C22 H22A 109.1
C23 C22 H22B 109.1
C21 C22 H22B 109.1
H22A C22 H22B 107.8
N1 C23 C22 102.0(10)
N1 C23 C25 113.0(7)
C22 C23 C25 106.6(12)
N1 C23 H23 111.6
C22 C23 H23 111.6
C25 C23 H23 111.6
C19 C24 H24A 109.5
C19 C24 H24B 109.5
H24A C24 H24B 109.5
C19 C24 H24C 109.5
H24A C24 H24C 109.5
H24B C24 H24C 109.5
C23 C25 H25A 109.5
C23 C25 H25B 109.5
H25A C25 H25B 109.5
C23 C25 H25C 109.5
H25A C25 H25C 109.5
H25B C25 H25C 109.5
C20' C19' H19' 110.9
C19' C20' H20C 110.4
C19' C20' H20D 110.4
H20C C20' H20D 108.6
C23' C22' H22C 111.1
C23' C22' H22D 111.1
H22C C22' H22D 109.0
C22' C23' H23' 110.7

loop_
_geom_bond_atom_site_label_1
_geom_bond_atom_site_label_2
_geom_bond_distance
B1 C10 1.635(6)
B1 C1 1.642(6)
B1 H1A 1.20(3)
B1 H1B 1.121(19)
C1 C6 1.408(6)
C1 C2 1.437(5)
C2 C3 1.385(7)
C2 C7 1.497(9)
C3 C4 1.365(8)
C3 H3 0.9400
C4 C5 1.355(7)
C4 C8 1.490(8)
C5 C6 1.407(6)
C5 H5 0.9400
C6 C9 1.497(6)
C7 F1 1.341(9)
C7 F2 1.342(6)
C7 F3 1.349(5)
C8 F5' 1.254(12)
C8 F6 1.29(2)
C8 F4' 1.308(7)
C8 F6' 1.350(9)
C8 F5 1.52(3)
C8 F4 1.70(3)
C9 F9 1.279(5)
C9 F8 1.291(5)
C9 F7 1.306(5)
C10 C15 1.401(5)
C10 C11 1.425(5)
C11 C12 1.380(5)
C11 C16 1.502(5)
C12 C13 1.369(5)
C12 H12 0.9400
C13 C14 1.373(6)
C13 C17 1.495(7)
C14 C15 1.393(6)
C14 H14 0.9400
C15 C18 1.501(6)
C16 F10 1.334(5)
C16 F12 1.337(4)
C16 F11 1.338(5)
C17 F15 1.272(8)
C17 F15' 1.287(16)
C17 F13' 1.300(14)
C17 F14 1.318(9)
C17 F14' 1.334(14)
C17 F13 1.345(8)
C18 F16 1.333(5)
C18 F17 1.342(4)
C18 F18 1.346(5)
N1 C23 1.388(12)
N1 C19 1.545(10)
N1 H1C 0.9800
N1 H1D 0.9800
C19 C24 1.371(13)
C19 C20 1.513(16)
C19 H19 0.9900
C20 C21 1.696(16)
C20 H20A 0.9800
C20 H20B 0.9800
C21 C22 1.528(17)
C21 H21A 0.9800
C21 H21B 0.9800
C22 C23 1.499(14)
C22 H22A 0.9800
C22 H22B 0.9800
C23 C25 1.541(14)
C23 H23 0.9900
C24 H24A 0.9700
C24 H24B 0.9700
C24 H24C 0.9700
C25 H25A 0.9700
C25 H25B 0.9700
C25 H25C 0.9700
C19' C20' 1.506(16)
C19' H19' 0.9900
C20' H20C 0.9800
C20' H20D 0.9800
C22' C23' 1.517(13)
C22' H22C 0.9800
C22' H22D 0.9800
C23' H23' 0.9900
